data_2222595
loop_
_publ_author_name
'Yin, Hua'

_publ_section_title
;
 A new polymorph of
 <i>catena</i>-poly[[triaquacadmium(II)]-\m~2~-pyrazine-2,3-dicarboxylato]
;
_journal_coeditor_code BT5003
_journal_issue 8
_journal_name_full 'Acta Crystallographica Section E'
_journal_page_first m971
_journal_paper_doi 10.1107/S1600536809028268
_journal_volume 65
_journal_year 2009
_chemical_formula_iupac '[Cd (C6 H2 N2 O4) (H2 O)3]'
_chemical_formula_moiety 'C6 H2 Cd N2 O4, 3H2O'
_chemical_formula_sum 'C6 H8 Cd N2 O7'
_chemical_formula_weight 332.54
_chemical_name_systematic
;
<i>catena</i>-poly[[triaquacadmium(II)]-\m~2~-pyrazine-2,3-dicarboxylato]
;
_space_group_IT_number 14
_symmetry_cell_setting monoclinic
_symmetry_space_group_name_Hall '-P 2yn'
_symmetry_space_group_name_H-M 'P 1 21/n 1'
_atom_sites_solution_hydrogens geom
_atom_sites_solution_primary direct
_atom_sites_solution_secondary difmap
_audit_creation_method SHELXL-97
_cell_angle_alpha 90.00
_cell_angle_beta 93.94(3)
_cell_angle_gamma 90.00
_cell_formula_units_Z 4
_cell_length_a 5.586(6)
_cell_length_b 15.748(9)
_cell_length_c 10.832(6)
_cell_measurement_reflns_used 4538
_cell_measurement_temperature 293(2)
_cell_measurement_theta_max 27.47
_cell_measurement_theta_min 3.20
_cell_volume 950.6(13)
_computing_cell_refinement 'TEXRAY (Molecular Structure Corporation, 1999)'
_computing_data_collection 'TEXRAY (Molecular Structure Corporation, 1999)'
_computing_data_reduction 'TEXSAN (Molecular Structure Corporation, 1999)'
_computing_molecular_graphics 'ORTEX (McArdle, 1995)'
_computing_publication_material 'SHELXL97 (Sheldrick, 2008)'
_computing_structure_refinement 'SHELXL97 (Sheldrick, 2008)'
_computing_structure_solution 'SHELXS97 (Sheldrick, 2008)'
_diffrn_ambient_temperature 293(2)
_diffrn_measured_fraction_theta_full 0.976
_diffrn_measured_fraction_theta_max 0.976
_diffrn_measurement_device_type 'Weissenberg IP'
_diffrn_measurement_method \w
_diffrn_radiation_monochromator graphite
_diffrn_radiation_source 'rotor target'
_diffrn_radiation_type MoK\a
_diffrn_radiation_wavelength 0.71073
_diffrn_reflns_av_R_equivalents 0.0321
_diffrn_reflns_av_sigmaI/netI 0.0409
_diffrn_reflns_limit_h_max 5
_diffrn_reflns_limit_h_min -7
_diffrn_reflns_limit_k_max 20
_diffrn_reflns_limit_k_min -19
_diffrn_reflns_limit_l_max 14
_diffrn_reflns_limit_l_min -14
_diffrn_reflns_number 5659
_diffrn_reflns_theta_full 27.47
_diffrn_reflns_theta_max 27.47
_diffrn_reflns_theta_min 3.20
_diffrn_standards_decay_% 0
_diffrn_standards_interval_count 'not measured'
_diffrn_standards_interval_time 'not measured'
_diffrn_standards_number 0
_exptl_absorpt_coefficient_mu 2.323
_exptl_absorpt_correction_T_max 1.000
_exptl_absorpt_correction_T_min 0.668
_exptl_absorpt_correction_type multi-scan
_exptl_absorpt_process_details '(TEXRAY; Molecular Structure Corporation, 1999)'
_exptl_crystal_colour Colourless
_exptl_crystal_density_diffrn 2.324
_exptl_crystal_density_method 'not measured'
_exptl_crystal_description Block
_exptl_crystal_F_000 648
_exptl_crystal_size_max 0.25
_exptl_crystal_size_mid 0.23
_exptl_crystal_size_min 0.18
_refine_diff_density_max 0.824
_refine_diff_density_min -0.531
_refine_ls_extinction_method none
_refine_ls_goodness_of_fit_ref 1.030
_refine_ls_hydrogen_treatment constr
_refine_ls_matrix_type full
_refine_ls_number_parameters 145
_refine_ls_number_reflns 2129
_refine_ls_number_restraints 9
_refine_ls_restrained_S_all 1.028
_refine_ls_R_factor_all 0.0412
_refine_ls_R_factor_gt 0.0295
_refine_ls_shift/su_max 0.000
_refine_ls_shift/su_mean 0.000
_refine_ls_structure_factor_coef Fsqd
_refine_ls_weighting_details 'calc w=1/[\s^2^(Fo^2^)+(0.0366P)^2^+0.562P] where P=(Fo^2^+2Fc^2^)/3'
_refine_ls_weighting_scheme calc
_refine_ls_wR_factor_gt 0.0709
_refine_ls_wR_factor_ref 0.0739
_reflns_number_gt 1699
_reflns_number_total 2129
_reflns_threshold_expression I>2\s(I)
_cod_data_source_file bt5003.cif
_cod_data_source_block I
_cod_depositor_comments
;
The following automatic conversions were performed:
'_symmetry_cell_setting' value 'Monoclinic' changed to 'monoclinic'
according to '/home/saulius/struct/CIF-dictionaries/cif_core.dic'
dictionary named 'cif_core.dic' version 2.4.1 from
2010-06-29.

'_geom_bond_publ_flag' value 'Yes' changed to 'yes' according
to '/home/saulius/struct/CIF-dictionaries/cif_core.dic' dictionary named
'cif_core.dic' version 2.4.1 from 2010-06-29 (4
times).

'_geom_angle_publ_flag' value 'Yes' changed to 'yes' according to
'/home/saulius/struct/CIF-dictionaries/cif_core.dic' dictionary named
'cif_core.dic' version 2.4.1 from 2010-06-29 (15 times).

Automatic conversion script
Id: cif_fix_enum 1527 2010-12-29 10:47:43Z saulius 

The following automatic conversions were performed:

'_symmetry_cell_setting' value 'Monoclinic' changed to 'monoclinic'
according to /home/saulius/struct/CIF-dictionaries/cif_core.dic
dictionary named 'cif_core.dic' version 2.4.1 from
2010-06-29.

'_geom_bond_publ_flag' value 'Yes' changed to 'yes'
according to /home/saulius/struct/CIF-dictionaries/cif_core.dic
dictionary named 'cif_core.dic' version 2.4.1 from 2010-06-29 (4
times).

'_geom_angle_publ_flag' value 'Yes' changed to 'yes'
according to /home/saulius/struct/CIF-dictionaries/cif_core.dic
dictionary named 'cif_core.dic' version 2.4.1 from 2010-06-29 (15
times).

Automatic conversion script
Id: cif_fix_values 1715 2011-07-08 13:25:40Z adriana 
;
_cod_original_cell_volume 950.5(12)
_cod_original_sg_symbol_H-M 'P 21/n'
_cod_database_code 2222595
_cod_database_fobs_code 2222595

loop_
_symmetry_equiv_pos_as_xyz
'x, y, z'
'-x+1/2, y+1/2, -z+1/2'
'-x, -y, -z'
'x-1/2, -y-1/2, z-1/2'

loop_
_atom_site_type_symbol
_atom_site_label
_atom_site_fract_x
_atom_site_fract_y
_atom_site_fract_z
_atom_site_U_iso_or_equiv
_atom_site_adp_type
_atom_site_calc_flag
_atom_site_refinement_flags
_atom_site_occupancy
_atom_site_disorder_assembly
_atom_site_disorder_group
Cd Cd1 0.07189(6) 0.372955(14) 0.31158(2) 0.02540(10) Uani d . 1 . .
O O1 0.3289(6) 0.28668(14) 0.2181(2) 0.0294(6) Uani d . 1 . .
O O2 0.4160(6) 0.15343(17) 0.1696(2) 0.0319(7) Uani d . 1 . .
O O3 0.3399(7) -0.01740(17) 0.3172(3) 0.0434(8) Uani d . 1 . .
O O4 0.1098(7) -0.00334(19) 0.1449(3) 0.0475(9) Uani d . 1 . .
O O1W 0.2872(7) 0.34613(18) 0.5126(2) 0.0374(7) Uani d D 1 . .
H H1WA 0.3989 0.3785 0.5318 0.056 Uiso d RD 1 . .
H H1WB 0.1887 0.3401 0.5663 0.056 Uiso d RD 1 . .
O O2W -0.2530(6) 0.37407(15) 0.1551(3) 0.0358(7) Uani d D 1 . .
H H2WA -0.3683 0.3410 0.1640 0.054 Uiso d RD 1 . .
H H2WB -0.3071 0.4212 0.1323 0.054 Uiso d RD 1 . .
O O3W -0.1846(8) 0.4335(2) 0.4320(3) 0.0583(11) Uani d D 1 . .
H H3WA -0.3095 0.4581 0.4013 0.088 Uiso d RD 1 . .
H H3WB -0.1945 0.4277 0.5076 0.088 Uiso d RD 1 . .
N N1 -0.0445(7) 0.23327(16) 0.3472(3) 0.0218(7) Uani d . 1 . .
N N2 -0.1324(7) 0.06150(18) 0.3781(3) 0.0253(7) Uani d . 1 . .
C C1 0.0905(7) 0.17535(19) 0.2954(3) 0.0194(7) Uani d . 1 . .
C C2 0.0436(7) 0.0893(2) 0.3109(3) 0.0195(7) Uani d . 1 . .
C C3 -0.2626(8) 0.1201(2) 0.4287(3) 0.0269(8) Uani d . 1 . .
H H3A -0.3866 0.1031 0.4763 0.032 Uiso calc R 1 . .
C C4 -0.2215(8) 0.2060(2) 0.4137(3) 0.0242(8) Uani d . 1 . .
H H4A -0.3187 0.2453 0.4505 0.029 Uiso calc R 1 . .
C C5 0.2939(8) 0.2074(2) 0.2211(3) 0.0216(7) Uani d . 1 . .
C C6 0.1817(9) 0.0189(2) 0.2531(4) 0.0279(9) Uani d . 1 . .

loop_
_atom_site_aniso_label
_atom_site_aniso_U_11
_atom_site_aniso_U_22
_atom_site_aniso_U_33
_atom_site_aniso_U_12
_atom_site_aniso_U_13
_atom_site_aniso_U_23
Cd1 0.02614(19) 0.01735(14) 0.03381(15) 0.00158(10) 0.00999(10) 0.00080(10)
O1 0.029(2) 0.0203(10) 0.0414(13) -0.0017(11) 0.0180(12) -0.0012(10)
O2 0.027(2) 0.0258(12) 0.0445(15) -0.0003(11) 0.0184(13) -0.0045(11)
O3 0.043(3) 0.0278(13) 0.0605(19) 0.0147(14) 0.0148(16) 0.0078(13)
O4 0.044(3) 0.0526(17) 0.0482(16) -0.0186(16) 0.0185(15) -0.0300(14)
O1W 0.034(2) 0.0431(14) 0.0351(14) -0.0041(13) 0.0042(12) 0.0050(12)
O2W 0.031(2) 0.0274(12) 0.0480(15) -0.0044(12) -0.0024(13) 0.0038(11)
O3W 0.053(3) 0.089(3) 0.0332(14) 0.035(2) 0.0059(15) -0.0104(16)
N1 0.023(2) 0.0185(12) 0.0247(13) -0.0002(11) 0.0056(12) -0.0004(11)
N2 0.026(2) 0.0217(13) 0.0280(14) -0.0012(12) 0.0035(13) 0.0010(11)
C1 0.022(2) 0.0166(14) 0.0198(14) 0.0019(13) -0.0002(13) -0.0009(12)
C2 0.017(2) 0.0188(14) 0.0233(14) 0.0010(13) 0.0038(13) 0.0013(12)
C3 0.024(2) 0.0299(17) 0.0273(16) -0.0027(15) 0.0085(14) -0.0003(14)
C4 0.022(2) 0.0262(16) 0.0253(15) 0.0031(14) 0.0095(14) -0.0030(13)
C5 0.021(2) 0.0202(14) 0.0236(14) 0.0020(14) 0.0031(14) -0.0020(13)
C6 0.025(3) 0.0163(14) 0.044(2) -0.0037(15) 0.0156(17) -0.0055(15)

loop_
_atom_type_symbol
_atom_type_description
_atom_type_scat_dispersion_real
_atom_type_scat_dispersion_imag
_atom_type_scat_source
C C 0.0033 0.0016 'International Tables Vol C Tables 4.2.6.8 and 6.1.1.4'
H H 0.0000 0.0000 'International Tables Vol C Tables 4.2.6.8 and 6.1.1.4'
N N 0.0061 0.0033 'International Tables Vol C Tables 4.2.6.8 and 6.1.1.4'
O O 0.0106 0.0060 'International Tables Vol C Tables 4.2.6.8 and 6.1.1.4'
Cd Cd -0.8075 1.2024 'International Tables Vol C Tables 4.2.6.8 and 6.1.1.4'

loop_
_geom_angle_atom_site_label_1
_geom_angle_atom_site_label_2
_geom_angle_atom_site_label_3
_geom_angle_site_symmetry_1
_geom_angle_site_symmetry_3
_geom_angle
_geom_angle_publ_flag
O3W Cd1 O1 . . 167.27(11) yes
O3W Cd1 O3 . 2 102.02(13) yes
O1 Cd1 O3 . 2 90.61(11) yes
O3W Cd1 N1 . . 96.29(14) yes
O1 Cd1 N1 . . 72.59(11) yes
O3 Cd1 N1 2 . 152.11(10) yes
O3W Cd1 O2W . . 85.67(14) yes
O1 Cd1 O2W . . 99.25(12) yes
O3 Cd1 O2W 2 . 75.44(12) yes
N1 Cd1 O2W . . 85.28(11) yes
O3W Cd1 O1W . . 81.30(13) yes
O1 Cd1 O1W . . 90.37(12) yes
O3 Cd1 O1W 2 . 123.85(12) yes
N1 Cd1 O1W . . 79.40(11) yes
O2W Cd1 O1W . . 158.60(11) yes
C5 O1 Cd1 . . 118.5(2) ?
C6 O3 Cd1 . 2_545 100.6(2) ?
Cd1 O1W H1WA . . 115.8 ?
Cd1 O1W H1WB . . 109.4 ?
H1WA O1W H1WB . . 114.9 ?
Cd1 O2W H2WA . . 117.7 ?
Cd1 O2W H2WB . . 117.3 ?
H2WA O2W H2WB . . 108.8 ?
Cd1 O3W H3WA . . 120.9 ?
Cd1 O3W H3WB . . 128.5 ?
H3WA O3W H3WB . . 109.3 ?
C1 N1 C4 . . 118.0(3) ?
C1 N1 Cd1 . . 113.8(2) ?
C4 N1 Cd1 . . 128.2(2) ?
C3 N2 C2 . . 116.5(3) ?
N1 C1 C2 . . 119.9(3) ?
N1 C1 C5 . . 117.4(3) ?
C2 C1 C5 . . 122.6(3) ?
N2 C2 C1 . . 122.4(3) ?
N2 C2 C6 . . 113.7(3) ?
C1 C2 C6 . . 124.0(3) ?
N2 C3 C4 . . 122.4(4) ?
N2 C3 H3A . . 118.8 ?
C4 C3 H3A . . 118.8 ?
N1 C4 C3 . . 120.9(3) ?
N1 C4 H4A . . 119.6 ?
C3 C4 H4A . . 119.6 ?
O2 C5 O1 . . 124.9(3) ?
O2 C5 C1 . . 117.5(3) ?
O1 C5 C1 . . 117.6(3) ?
O3 C6 O4 . . 124.5(4) ?
O3 C6 C2 . . 118.4(3) ?
O4 C6 C2 . . 116.7(4) ?

loop_
_geom_bond_atom_site_label_1
_geom_bond_atom_site_label_2
_geom_bond_site_symmetry_2
_geom_bond_distance
_geom_bond_publ_flag
Cd1 O3W . 2.218(3) yes
Cd1 O1 . 2.265(3) yes
Cd1 O3 2 2.294(3) yes
Cd1 N1 . 2.334(3) yes
Cd1 O2W . 2.397(4) yes
Cd1 O1W . 2.451(3) yes
O1 C5 . 1.265(4) ?
O2 C5 . 1.245(4) ?
O3 C6 . 1.226(6) ?
O3 Cd1 2_545 2.294(3) ?
O4 C6 . 1.262(5) ?
O1W H1WA . 0.8214 ?
O1W H1WB . 0.8327 ?
O2W H2WA . 0.8385 ?
O2W H2WB . 0.8324 ?
O3W H3WA . 0.8463 ?
O3W H3WB . 0.8295 ?
N1 C1 . 1.332(4) ?
N1 C4 . 1.334(5) ?
N2 C3 . 1.317(5) ?
N2 C2 . 1.337(5) ?
C1 C2 . 1.393(5) ?
C1 C5 . 1.522(5) ?
C2 C6 . 1.510(5) ?
C3 C4 . 1.384(5) ?
C3 H3A . 0.9300 ?
C4 H4A . 0.9300 ?

loop_
_geom_hbond_atom_site_label_D
_geom_hbond_atom_site_label_H
_geom_hbond_atom_site_label_A
_geom_hbond_site_symmetry_A
_geom_hbond_distance_DH
_geom_hbond_distance_HA
_geom_hbond_distance_DA
_geom_hbond_angle_DHA
O1W H1WA O4 4_666 0.82 2.56 3.328(5) 156.1
O2W H2WA O1 1_455 0.84 2.02 2.834(5) 164.1
O2W H2WB N2 2_455 0.83 2.24 3.036(4) 161.1
O3W H3WA O4 2_455 0.85 1.82 2.656(6) 168.5
O3W H3WB O4 4_566 0.83 2.25 2.865(4) 131.5
O3W H3WB O2 4_566 0.83 2.22 2.935(4) 144.0

loop_
_geom_torsion_atom_site_label_1
_geom_torsion_atom_site_label_2
_geom_torsion_atom_site_label_3
_geom_torsion_atom_site_label_4
_geom_torsion_site_symmetry_1
_geom_torsion_site_symmetry_2
_geom_torsion_site_symmetry_3
_geom_torsion_site_symmetry_4
_geom_torsion
_geom_torsion_publ_flag
O3W Cd1 O1 C5 . . . . 32.7(8) ?
O3 Cd1 O1 C5 2 . . . -154.6(3) ?
N1 Cd1 O1 C5 . . . . 2.8(3) ?
O2W Cd1 O1 C5 . . . . -79.2(3) ?
O1W Cd1 O1 C5 . . . . 81.6(3) ?
O3W Cd1 N1 C1 . . . . -174.6(3) ?
O1 Cd1 N1 C1 . . . . -0.9(2) ?
O3 Cd1 N1 C1 2 . . . 54.4(4) ?
O2W Cd1 N1 C1 . . . . 100.3(3) ?
O1W Cd1 N1 C1 . . . . -94.7(3) ?
O3W Cd1 N1 C4 . . . . 3.8(4) ?
O1 Cd1 N1 C4 . . . . 177.4(4) ?
O3 Cd1 N1 C4 2 . . . -127.3(3) ?
O2W Cd1 N1 C4 . . . . -81.3(3) ?
O1W Cd1 N1 C4 . . . . 83.7(3) ?
C4 N1 C1 C2 . . . . 0.4(5) ?
Cd1 N1 C1 C2 . . . . 178.9(3) ?
C4 N1 C1 C5 . . . . -179.2(3) ?
Cd1 N1 C1 C5 . . . . -0.7(4) ?
C3 N2 C2 C1 . . . . 0.6(6) ?
C3 N2 C2 C6 . . . . -178.6(3) ?
N1 C1 C2 N2 . . . . -0.9(6) ?
C5 C1 C2 N2 . . . . 178.7(3) ?
N1 C1 C2 C6 . . . . 178.3(3) ?
C5 C1 C2 C6 . . . . -2.1(6) ?
C2 N2 C3 C4 . . . . 0.1(6) ?
C1 N1 C4 C3 . . . . 0.3(6) ?
Cd1 N1 C4 C3 . . . . -178.0(3) ?
N2 C3 C4 N1 . . . . -0.5(6) ?
Cd1 O1 C5 O2 . . . . 177.2(3) ?
Cd1 O1 C5 C1 . . . . -4.1(4) ?
N1 C1 C5 O2 . . . . -178.0(3) ?
C2 C1 C5 O2 . . . . 2.4(5) ?
N1 C1 C5 O1 . . . . 3.3(5) ?
C2 C1 C5 O1 . . . . -176.4(4) ?
Cd1 O3 C6 O4 2_545 . . . -2.1(5) ?
Cd1 O3 C6 C2 2_545 . . . 171.1(3) ?
N2 C2 C6 O3 . . . . -81.2(5) ?
C1 C2 C6 O3 . . . . 99.6(5) ?
N2 C2 C6 O4 . . . . 92.5(4) ?
C1 C2 C6 O4 . . . . -86.7(5) ?
